data_4315457
loop_
_publ_author_name
'Fangna Dai'
'Jianmin Dou'
'Haiyan He'
'Xiaoliang Zhao'
'Daofeng Sun'

_publ_section_title
;
 Self-Assembly of Metal-Organic Supramolecules: From a Metallamacrocycle
 and a Metal-Organic Coordination Cage to 1D or 2D Coordination Polymers
 Based on Flexible Dicarboxylate Ligands
;
_journal_name_full 'Inorganic Chemistry'
_journal_page_first 4117
_journal_page_last 4124
_journal_paper_doi 10.1021/ic902178c
_journal_volume 49
_journal_year 2010
_chemical_formula_sum 'C87 H91 Mn3 N4 O16 S6'
_chemical_formula_weight 1805.82
_chemical_name_systematic
;

 ?

;
_space_group_IT_number 14
_symmetry_cell_setting monoclinic
_symmetry_space_group_name_Hall '-P 2yn'
_symmetry_space_group_name_H-M 'P 1 21/n 1'
_atom_sites_solution_hydrogens geom
_atom_sites_solution_primary direct
_atom_sites_solution_secondary difmap
_audit_creation_method SHELXL-97
_cell_angle_alpha 90.00
_cell_angle_beta 91.307(7)
_cell_angle_gamma 90.00
_cell_formula_units_Z 4
_cell_length_a 12.3892(14)
_cell_length_b 27.469(3)
_cell_length_c 30.401(3)
_cell_measurement_temperature 298(2)
_cell_volume 10343.3(19)
_computing_structure_refinement 'SHELXL-97 (Sheldrick, 1997)'
_diffrn_ambient_temperature 273(2)
_diffrn_measured_fraction_theta_full 0.993
_diffrn_measured_fraction_theta_max 0.993
_diffrn_radiation_monochromator graphite
_diffrn_radiation_source 'fine-focus sealed tube'
_diffrn_radiation_type MoK\a
_diffrn_radiation_wavelength 0.71073
_diffrn_reflns_av_R_equivalents 0.1566
_diffrn_reflns_av_sigmaI/netI 0.2345
_diffrn_reflns_limit_h_max 16
_diffrn_reflns_limit_h_min -11
_diffrn_reflns_limit_k_max 35
_diffrn_reflns_limit_k_min -30
_diffrn_reflns_limit_l_max 39
_diffrn_reflns_limit_l_min -34
_diffrn_reflns_number 95407
_diffrn_reflns_theta_full 27.61
_diffrn_reflns_theta_max 27.61
_diffrn_reflns_theta_min 1.00
_exptl_absorpt_coefficient_mu 0.538
_exptl_absorpt_correction_T_max 0.9001
_exptl_absorpt_correction_T_min 0.8553
_exptl_absorpt_correction_type multi-scan
_exptl_crystal_colour brown
_exptl_crystal_density_diffrn 1.160
_exptl_crystal_density_method 'not measured'
_exptl_crystal_description block
_exptl_crystal_F_000 3760
_exptl_crystal_size_max 0.30
_exptl_crystal_size_mid 0.30
_exptl_crystal_size_min 0.20
_refine_diff_density_max 0.479
_refine_diff_density_min -0.334
_refine_diff_density_rms 0.091
_refine_ls_extinction_method none
_refine_ls_goodness_of_fit_ref 0.804
_refine_ls_matrix_type full
_refine_ls_number_parameters 1045
_refine_ls_number_reflns 23859
_refine_ls_number_restraints 0
_refine_ls_restrained_S_all 0.804
_refine_ls_R_factor_all 0.2293
_refine_ls_R_factor_gt 0.0840
_refine_ls_shift/su_max 0.016
_refine_ls_shift/su_mean 0.000
_refine_ls_structure_factor_coef Fsqd
_refine_ls_weighting_details 'calc w=1/[\s^2^(Fo^2^)+(0.1040P)^2^+0.0000P] where P=(Fo^2^+2Fc^2^)/3'
_refine_ls_weighting_scheme calc
_refine_ls_wR_factor_gt 0.2071
_refine_ls_wR_factor_ref 0.2444
_reflns_number_gt 6454
_reflns_number_total 23859
_reflns_threshold_expression >2sigma(I)
_cod_data_source_file ic902178c_si_002_6.cif
_cod_data_source_block 6
_cod_original_cell_volume 10343.1(18)
_cod_database_code 4315457

loop_
_symmetry_equiv_pos_as_xyz
'x, y, z'
'-x+1/2, y+1/2, -z+1/2'
'-x, -y, -z'
'x-1/2, -y-1/2, z-1/2'

loop_
_atom_site_label
_atom_site_type_symbol
_atom_site_fract_x
_atom_site_fract_y
_atom_site_fract_z
_atom_site_U_iso_or_equiv
_atom_site_adp_type
_atom_site_occupancy
_atom_site_symmetry_multiplicity
_atom_site_calc_flag
_atom_site_refinement_flags
_atom_site_disorder_assembly
_atom_site_disorder_group
S1 S 0.29165(18) 0.47922(8) 0.42406(6) 0.0982(7) Uani 1 1 d . . .
S4 S 0.50715(15) 1.11871(6) 0.41048(6) 0.0748(5) Uani 1 1 d . . .
S5 S -0.00248(15) 1.16968(6) 0.34832(6) 0.0801(6) Uani 1 1 d . . .
S6 S 0.33502(15) 0.91211(6) 0.35770(6) 0.0756(5) Uani 1 1 d . . .
S7 S -0.14274(14) 0.96227(6) 0.29953(6) 0.0728(5) Uani 1 1 d . . .
S8 S 0.09249(18) 0.67348(7) 0.37243(6) 0.0880(6) Uani 1 1 d . . .
O01 O 0.1016(6) 1.0101(2) 0.2190(2) 0.129(3) Uani 1 1 d . . .
O1 O 0.3777(5) 0.3490(2) 0.36245(16) 0.1094(18) Uani 1 1 d . . .
O2 O 0.3882(4) 0.42882(18) 0.35338(15) 0.0825(15) Uani 1 1 d . . .
O02 O 0.3030(6) 0.9625(3) 0.1984(2) 0.147(3) Uani 1 1 d . . .
O3 O 0.1448(4) 0.69222(19) 0.28437(15) 0.0872(15) Uani 1 1 d . . .
O03 O -0.0404(6) 0.6582(3) 0.2373(2) 0.143(2) Uani 1 1 d . . .
O04 O 0.1711(4) 0.60755(18) 0.20938(17) 0.0940(16) Uani 1 1 d . . .
O4 O 0.0800(4) 0.75327(17) 0.24829(18) 0.0964(16) Uani 1 1 d . . .
O5 O 0.2064(3) 0.85601(15) 0.23036(14) 0.0656(12) Uani 1 1 d . . .
O6 O 0.2271(4) 0.91563(16) 0.27912(13) 0.0711(12) Uani 1 1 d . . .
O7 O 0.4584(4) 1.18436(16) 0.34672(15) 0.0760(13) Uani 1 1 d . . .
O8 O 0.5129(4) 1.26118(17) 0.34482(17) 0.0957(17) Uani 1 1 d . . .
O9 O 0.2796(4) 1.25695(19) 0.3234(2) 0.111(2) Uani 1 1 d . . .
O10 O 0.1874(4) 1.1930(2) 0.30474(17) 0.0963(16) Uani 1 1 d . . .
O11 O -0.0137(4) 0.92090(17) 0.23806(15) 0.0768(14) Uani 1 1 d . . .
O12 O -0.0382(4) 0.84557(19) 0.2138(2) 0.113(2) Uani 1 1 d . . .
Mn1 Mn 0.14313(8) 0.93345(3) 0.21458(3) 0.0668(3) Uani 1 1 d . . .
Mn2 Mn 0.09491(8) 0.80563(3) 0.19418(3) 0.0598(3) Uani 1 1 d . . .
Mn3 Mn 0.13535(8) 0.68167(3) 0.21166(3) 0.0698(3) Uani 1 1 d . . .
C1 C 0.3915(5) 0.3927(3) 0.3764(3) 0.073(2) Uani 1 1 d . . .
C01 C 0.1062(10) 1.0381(4) 0.1906(5) 0.154(5) Uani 1 1 d . . .
C2 C 0.4122(6) 0.3955(3) 0.4249(2) 0.078(2) Uani 1 1 d . . .
C02 C 0.0350(13) 1.1080(5) 0.2296(4) 0.189(5) Uani 1 1 d . . .
C3 C 0.4774(6) 0.3598(3) 0.4456(3) 0.092(2) Uani 1 1 d . . .
H3 H 0.5032 0.3338 0.4294 0.111 Uiso 1 1 calc R . .
C03 C 0.1210(16) 1.1187(5) 0.1527(7) 0.293(10) Uani 1 1 d . . .
C4 C 0.5026(7) 0.3632(4) 0.4888(3) 0.120(3) Uani 1 1 d . . .
H4 H 0.5458 0.3394 0.5021 0.145 Uiso 1 1 calc R . .
C04 C 0.3691(11) 0.9779(4) 0.2212(6) 0.198(7) Uani 1 1 d . . .
C5 C 0.4654(8) 0.4010(4) 0.5134(3) 0.123(3) Uani 1 1 d . . .
H5 H 0.4829 0.4029 0.5433 0.148 Uiso 1 1 calc R . .
C05 C 0.5231(10) 1.0286(4) 0.2533(5) 0.187(6) Uani 1 1 d . . .
C6 C 0.4034(8) 0.4351(3) 0.4942(3) 0.115(3) Uani 1 1 d . . .
H6 H 0.3787 0.4608 0.5112 0.138 Uiso 1 1 calc R . .
C06 C 0.4320(10) 1.0494(4) 0.1798(4) 0.177(5) Uani 1 1 d . . .
C7 C 0.3741(5) 0.4337(3) 0.4489(2) 0.077(2) Uani 1 1 d . . .
C07 C -0.1268(11) 0.6893(5) 0.2362(6) 0.182(6) Uani 1 1 d . . .
C08 C -0.3055(9) 0.7103(4) 0.2500(4) 0.167(5) Uani 1 1 d . . .
C8 C 0.2164(7) 0.5004(3) 0.4711(2) 0.100(3) Uani 1 1 d . . .
H8A H 0.1929 0.4730 0.4885 0.120 Uiso 1 1 calc R . .
H8B H 0.2615 0.5213 0.4896 0.120 Uiso 1 1 calc R . .
C9 C 0.1168(7) 0.5294(3) 0.4528(2) 0.083(2) Uani 1 1 d . . .
C09 C -0.2149(11) 0.6377(4) 0.2915(4) 0.184(5) Uani 1 1 d . . .
C10 C 0.1303(7) 0.5814(3) 0.4479(2) 0.078(2) Uani 1 1 d . . .
C010 C 0.2411(8) 0.5748(4) 0.2049(4) 0.140(4) Uani 1 1 d . . .
C11 C 0.0366(7) 0.6077(3) 0.4337(2) 0.072(2) Uani 1 1 d . . .
C011 C 0.2577(10) 0.5883(6) 0.1265(4) 0.202(6) Uani 1 1 d . . .
C12 C -0.0581(7) 0.5840(3) 0.4236(2) 0.083(2) Uani 1 1 d . . .
C012 C 0.3654(8) 0.5236(3) 0.1672(4) 0.156(4) Uani 1 1 d . . .
C13 C -0.0674(7) 0.5345(3) 0.4271(2) 0.091(2) Uani 1 1 d . . .
H13A H -0.1329 0.5194 0.4203 0.109 Uiso 1 1 calc R . .
C14 C 0.0220(9) 0.5064(3) 0.4412(3) 0.093(3) Uani 1 1 d . . .
C15 C 0.2354(7) 0.6072(3) 0.4581(3) 0.108(3) Uani 1 1 d . . .
H15A H 0.2891 0.5838 0.4671 0.161 Uiso 1 1 calc R . .
H15B H 0.2252 0.6302 0.4814 0.161 Uiso 1 1 calc R . .
H15C H 0.2588 0.6239 0.4323 0.161 Uiso 1 1 calc R . .
C16 C -0.1604(7) 0.6117(3) 0.4088(3) 0.125(3) Uani 1 1 d . . .
H16A H -0.2186 0.5890 0.4042 0.188 Uiso 1 1 calc R . .
H16B H -0.1471 0.6286 0.3818 0.188 Uiso 1 1 calc R . .
H16C H -0.1793 0.6347 0.4311 0.188 Uiso 1 1 calc R . .
C17 C 0.0107(8) 0.4502(3) 0.4437(3) 0.121(3) Uani 1 1 d . . .
H17A H 0.0782 0.4362 0.4533 0.181 Uiso 1 1 calc R . .
H17B H -0.0090 0.4377 0.4151 0.181 Uiso 1 1 calc R . .
H17C H -0.0443 0.4419 0.4642 0.181 Uiso 1 1 calc R . .
C18 C 0.0442(6) 0.6620(3) 0.4283(2) 0.088(2) Uani 1 1 d . . .
H18A H 0.0942 0.6756 0.4500 0.106 Uiso 1 1 calc R . .
H18B H -0.0259 0.6769 0.4320 0.106 Uiso 1 1 calc R . .
C19 C 0.0810(6) 0.7368(2) 0.3678(2) 0.076(2) Uani 1 1 d . . .
C20 C 0.0660(6) 0.7662(3) 0.4045(3) 0.096(3) Uani 1 1 d . . .
H20 H 0.0665 0.7520 0.4322 0.115 Uiso 1 1 calc R . .
C21 C 0.0503(8) 0.8157(3) 0.4008(3) 0.126(4) Uani 1 1 d . . .
H21 H 0.0404 0.8345 0.4257 0.151 Uiso 1 1 calc R . .
C22 C 0.0494(7) 0.8368(3) 0.3600(3) 0.114(3) Uani 1 1 d . . .
H22 H 0.0391 0.8703 0.3575 0.136 Uiso 1 1 calc R . .
C23 C 0.0637(6) 0.8089(3) 0.3222(3) 0.089(2) Uani 1 1 d . . .
H23 H 0.0607 0.8235 0.2946 0.107 Uiso 1 1 calc R . .
C24 C 0.0823(5) 0.7592(2) 0.3260(2) 0.0652(18) Uani 1 1 d . . .
C25 C 0.1021(6) 0.7340(3) 0.2839(2) 0.0710(19) Uani 1 1 d . . .
C26 C 0.2449(6) 0.8723(3) 0.2661(3) 0.072(2) Uani 1 1 d . . .
C27 C 0.3158(5) 0.8389(3) 0.2952(2) 0.0674(18) Uani 1 1 d . . .
C28 C 0.3385(6) 0.7933(3) 0.2777(3) 0.084(2) Uani 1 1 d . . .
H28 H 0.3117 0.7849 0.2499 0.101 Uiso 1 1 calc R . .
C29 C 0.4010(7) 0.7606(3) 0.3017(3) 0.115(3) Uani 1 1 d . . .
H29 H 0.4163 0.7301 0.2901 0.138 Uiso 1 1 calc R . .
C30 C 0.4394(9) 0.7730(3) 0.3417(4) 0.162(5) Uani 1 1 d . . .
H30 H 0.4792 0.7505 0.3581 0.195 Uiso 1 1 calc R . .
C31 C 0.4208(8) 0.8183(3) 0.3588(3) 0.134(4) Uani 1 1 d . . .
H31 H 0.4496 0.8261 0.3865 0.161 Uiso 1 1 calc R . .
C32 C 0.3601(6) 0.8531(2) 0.3360(2) 0.078(2) Uani 1 1 d . . .
C33 C 0.4002(6) 0.9096(2) 0.4127(2) 0.074(2) Uani 1 1 d . . .
H33A H 0.3676 0.8843 0.4303 0.089 Uiso 1 1 calc R . .
H33B H 0.4766 0.9025 0.4103 0.089 Uiso 1 1 calc R . .
C34 C 0.3850(5) 0.9579(2) 0.43353(19) 0.0556(16) Uani 1 1 d . . .
C35 C 0.4601(5) 0.9940(2) 0.43217(19) 0.0569(16) Uani 1 1 d . . .
C36 C 0.4442(5) 1.0379(2) 0.4544(2) 0.0599(17) Uani 1 1 d . . .
C37 C 0.3475(6) 1.0468(2) 0.4771(2) 0.0653(18) Uani 1 1 d . . .
C38 C 0.2737(6) 1.0107(3) 0.4776(2) 0.075(2) Uani 1 1 d . . .
H38A H 0.2098 1.0154 0.4925 0.090 Uiso 1 1 calc R . .
C39 C 0.2916(6) 0.9654(2) 0.4557(2) 0.0684(18) Uani 1 1 d . . .
C40 C 0.5598(5) 0.9879(3) 0.4051(2) 0.090(2) Uani 1 1 d . . .
H40A H 0.5594 0.9562 0.3918 0.134 Uiso 1 1 calc R . .
H40B H 0.6229 0.9914 0.4237 0.134 Uiso 1 1 calc R . .
H40C H 0.5604 1.0123 0.3825 0.134 Uiso 1 1 calc R . .
C41 C 0.3251(7) 1.0956(2) 0.4984(3) 0.101(3) Uani 1 1 d . . .
H41A H 0.3860 1.1167 0.4949 0.152 Uiso 1 1 calc R . .
H41B H 0.3128 1.0910 0.5292 0.152 Uiso 1 1 calc R . .
H41C H 0.2623 1.1101 0.4847 0.152 Uiso 1 1 calc R . .
C42 C 0.1973(6) 0.9269(3) 0.4577(3) 0.101(3) Uani 1 1 d . . .
H42A H 0.1400 0.9397 0.4750 0.151 Uiso 1 1 calc R . .
H42B H 0.2241 0.8974 0.4708 0.151 Uiso 1 1 calc R . .
H42C H 0.1706 0.9202 0.4284 0.151 Uiso 1 1 calc R . .
C43 C 0.5318(5) 1.0775(2) 0.4564(2) 0.0673(18) Uani 1 1 d . . .
H43A H 0.6027 1.0628 0.4544 0.081 Uiso 1 1 calc R . .
H43B H 0.5287 1.0950 0.4840 0.081 Uiso 1 1 calc R . .
C44 C 0.5893(5) 1.1684(2) 0.4255(2) 0.0636(17) Uani 1 1 d . . .
C45 C 0.6638(7) 1.1666(3) 0.4603(3) 0.099(3) Uani 1 1 d . . .
H45 H 0.6705 1.1374 0.4757 0.119 Uiso 1 1 calc R . .
C46 C 0.7275(7) 1.2044(4) 0.4735(3) 0.108(3) Uani 1 1 d . . .
H46 H 0.7774 1.2007 0.4966 0.130 Uiso 1 1 calc R . .
C47 C 0.7163(6) 1.2491(3) 0.4514(3) 0.099(3) Uani 1 1 d . . .
H47 H 0.7551 1.2764 0.4607 0.118 Uiso 1 1 calc R . .
C48 C 0.6455(6) 1.2514(3) 0.4154(3) 0.076(2) Uani 1 1 d . . .
H48 H 0.6404 1.2806 0.3999 0.091 Uiso 1 1 calc R . .
C49 C 0.5814(5) 1.2122(2) 0.4013(2) 0.0602(17) Uani 1 1 d . . .
C50 C 0.5117(5) 1.2204(3) 0.3617(2) 0.0659(18) Uani 1 1 d . . .
C51 C 0.1929(6) 1.2356(3) 0.3209(3) 0.076(2) Uani 1 1 d . . .
C52 C 0.0961(6) 1.2590(3) 0.3381(2) 0.075(2) Uani 1 1 d . . .
C53 C 0.0985(7) 1.3093(3) 0.3434(3) 0.088(2) Uani 1 1 d . . .
H53 H 0.1601 1.3262 0.3354 0.105 Uiso 1 1 calc R . .
C54 C 0.0143(9) 1.3346(3) 0.3596(3) 0.108(3) Uani 1 1 d . . .
H54 H 0.0184 1.3683 0.3627 0.129 Uiso 1 1 calc R . .
C55 C -0.0760(8) 1.3105(3) 0.3714(3) 0.103(3) Uani 1 1 d . . .
H55 H -0.1347 1.3276 0.3820 0.123 Uiso 1 1 calc R . .
C56 C -0.0806(6) 1.2613(3) 0.3676(2) 0.086(2) Uani 1 1 d . . .
H56 H -0.1416 1.2451 0.3773 0.103 Uiso 1 1 calc R . .
C57 C 0.0017(6) 1.2346(2) 0.3501(2) 0.0745(19) Uani 1 1 d . . .
C58 C -0.1146(5) 1.1552(3) 0.3846(2) 0.080(2) Uani 1 1 d . . .
H58A H -0.1061 1.1725 0.4123 0.096 Uiso 1 1 calc R . .
H58B H -0.1829 1.1647 0.3709 0.096 Uiso 1 1 calc R . .
C59 C -0.1121(6) 1.1012(2) 0.3922(2) 0.0641(18) Uani 1 1 d . . .
C60 C -0.1670(5) 1.0699(3) 0.3635(2) 0.0626(17) Uani 1 1 d . . .
C61 C -0.1665(5) 1.0198(2) 0.3716(2) 0.0582(16) Uani 1 1 d . . .
C62 C -0.1041(5) 1.0017(3) 0.4064(2) 0.0666(18) Uani 1 1 d . . .
C63 C -0.0503(5) 1.0342(3) 0.4344(2) 0.076(2) Uani 1 1 d . . .
H63A H -0.0108 1.0221 0.4584 0.091 Uiso 1 1 calc R . .
C64 C -0.0542(6) 1.0835(3) 0.4274(2) 0.075(2) Uani 1 1 d . . .
C65 C -0.2322(6) 1.0885(2) 0.3241(3) 0.095(2) Uani 1 1 d . . .
H65A H -0.2653 1.0615 0.3090 0.142 Uiso 1 1 calc R . .
H65B H -0.1854 1.1054 0.3046 0.142 Uiso 1 1 calc R . .
H65C H -0.2872 1.1103 0.3340 0.142 Uiso 1 1 calc R . .
C66 C -0.0996(6) 0.9464(2) 0.4168(2) 0.088(2) Uani 1 1 d . . .
H66A H -0.0521 0.9408 0.4417 0.132 Uiso 1 1 calc R . .
H66B H -0.0732 0.9291 0.3917 0.132 Uiso 1 1 calc R . .
H66C H -0.1707 0.9349 0.4233 0.132 Uiso 1 1 calc R . .
C67 C 0.0121(7) 1.1178(3) 0.4587(3) 0.102(3) Uani 1 1 d . . .
H67A H 0.0471 1.0989 0.4814 0.153 Uiso 1 1 calc R . .
H67B H -0.0355 1.1410 0.4718 0.153 Uiso 1 1 calc R . .
H67C H 0.0655 1.1348 0.4422 0.153 Uiso 1 1 calc R . .
C68 C -0.2265(5) 0.9850(2) 0.3432(2) 0.0670(18) Uani 1 1 d . . .
H68A H -0.2896 1.0010 0.3304 0.080 Uiso 1 1 calc R . .
H68B H -0.2510 0.9579 0.3609 0.080 Uiso 1 1 calc R . .
C69 C -0.2288(6) 0.9168(2) 0.2759(2) 0.0694(18) Uani 1 1 d . . .
C70 C -0.3346(6) 0.9128(3) 0.2857(3) 0.093(2) Uani 1 1 d . . .
H70 H -0.3644 0.9351 0.3049 0.112 Uiso 1 1 calc R . .
C71 C -0.4005(7) 0.8760(4) 0.2676(3) 0.120(3) Uani 1 1 d . . .
H71 H -0.4728 0.8740 0.2751 0.144 Uiso 1 1 calc R . .
C72 C -0.3580(8) 0.8433(3) 0.2392(3) 0.115(3) Uani 1 1 d . . .
H72 H -0.4017 0.8194 0.2266 0.138 Uiso 1 1 calc R . .
C73 C -0.2519(7) 0.8457(3) 0.2292(3) 0.094(2) Uani 1 1 d . . .
H73 H -0.2234 0.8224 0.2106 0.113 Uiso 1 1 calc R . .
C74 C -0.1841(6) 0.8823(2) 0.2460(2) 0.0680(18) Uani 1 1 d . . .
C75 C -0.0686(6) 0.8839(3) 0.2320(2) 0.075(2) Uani 1 1 d . . .
N1 N 0.0926(7) 1.0861(3) 0.1913(4) 0.151(3) Uani 1 1 d . . .
N2 N 0.4429(6) 1.0140(3) 0.2162(4) 0.142(3) Uani 1 1 d . . .
N3 N -0.2121(7) 0.6800(3) 0.2591(3) 0.124(3) Uani 1 1 d . . .
N4 N 0.2787(5) 0.5586(2) 0.1709(2) 0.0829(18) Uani 1 1 d . . .

loop_
_atom_site_aniso_label
_atom_site_aniso_U_11
_atom_site_aniso_U_22
_atom_site_aniso_U_33
_atom_site_aniso_U_23
_atom_site_aniso_U_13
_atom_site_aniso_U_12
S1 0.1298(17) 0.1061(16) 0.0597(12) 0.0071(12) 0.0229(11) 0.0450(14)
S4 0.0924(13) 0.0619(11) 0.0691(12) 0.0208(10) -0.0202(10) -0.0052(10)
S5 0.0857(13) 0.0604(11) 0.0954(14) 0.0010(10) 0.0310(11) -0.0057(10)
S6 0.0969(14) 0.0635(12) 0.0655(12) -0.0161(10) -0.0153(10) 0.0198(10)
S7 0.0707(11) 0.0723(12) 0.0762(12) -0.0194(10) 0.0188(9) -0.0077(9)
S8 0.1398(18) 0.0583(12) 0.0672(12) -0.0018(10) 0.0287(12) 0.0154(11)
O01 0.233(7) 0.055(4) 0.100(5) 0.006(3) 0.025(5) -0.017(4)
O1 0.185(6) 0.087(4) 0.057(3) -0.004(3) 0.001(3) 0.004(4)
O2 0.118(4) 0.071(3) 0.059(3) 0.011(3) 0.010(3) 0.014(3)
O02 0.131(6) 0.185(8) 0.124(5) 0.025(5) -0.025(4) -0.086(5)
O3 0.112(4) 0.079(4) 0.072(3) -0.006(3) 0.029(3) 0.013(3)
O03 0.145(6) 0.151(6) 0.133(5) -0.007(5) 0.020(5) -0.028(5)
O04 0.092(4) 0.076(3) 0.113(4) -0.022(3) 0.004(3) 0.012(3)
O4 0.159(5) 0.065(3) 0.065(4) 0.004(3) 0.003(3) -0.008(3)
O5 0.075(3) 0.063(3) 0.058(3) -0.016(2) -0.010(2) -0.005(2)
O6 0.097(3) 0.062(3) 0.054(3) -0.013(2) -0.007(2) -0.004(3)
O7 0.086(3) 0.064(3) 0.077(3) 0.023(3) -0.021(3) -0.005(3)
O8 0.106(4) 0.065(3) 0.114(4) 0.044(3) -0.027(3) -0.014(3)
O9 0.060(3) 0.109(4) 0.163(5) 0.062(4) -0.004(3) -0.005(3)
O10 0.090(4) 0.106(4) 0.094(4) 0.016(4) 0.032(3) 0.010(3)
O11 0.074(3) 0.059(3) 0.098(4) -0.010(3) 0.021(3) 0.002(3)
O12 0.081(4) 0.092(4) 0.165(5) -0.063(4) 0.000(3) 0.025(3)
Mn1 0.0878(7) 0.0534(6) 0.0595(6) -0.0034(5) 0.0064(5) -0.0091(5)
Mn2 0.0724(6) 0.0479(6) 0.0591(6) -0.0114(5) -0.0009(5) 0.0051(5)
Mn3 0.0879(8) 0.0583(7) 0.0627(7) -0.0123(5) -0.0061(5) 0.0156(5)
C1 0.065(5) 0.088(6) 0.068(6) -0.029(5) 0.006(4) 0.018(4)
C01 0.169(10) 0.082(9) 0.210(15) -0.012(8) -0.026(10) 0.007(8)
C2 0.068(5) 0.097(6) 0.068(5) -0.013(5) 0.010(4) 0.008(4)
C02 0.266(16) 0.171(11) 0.131(10) -0.016(9) 0.012(10) -0.013(11)
C3 0.103(6) 0.090(6) 0.083(6) -0.016(5) -0.011(5) 0.041(5)
C03 0.36(2) 0.135(12) 0.39(3) 0.083(15) 0.15(2) 0.008(13)
C4 0.129(8) 0.127(8) 0.104(8) -0.014(7) -0.031(6) 0.043(6)
C04 0.137(11) 0.089(9) 0.37(2) -0.005(11) 0.102(13) -0.008(8)
C5 0.139(8) 0.143(9) 0.085(6) -0.013(6) -0.055(6) 0.061(7)
C05 0.145(10) 0.148(10) 0.263(15) -0.005(9) -0.087(10) -0.037(8)
C6 0.154(8) 0.132(8) 0.059(5) -0.008(5) 0.008(5) 0.039(7)
C06 0.212(12) 0.133(9) 0.188(12) 0.069(9) 0.036(9) -0.015(8)
C7 0.077(5) 0.086(5) 0.069(5) -0.004(4) 0.011(4) 0.016(4)
C07 0.085(8) 0.197(13) 0.261(17) -0.062(12) -0.052(10) 0.018(9)
C08 0.129(9) 0.130(9) 0.240(14) -0.045(9) -0.036(9) 0.045(7)
C8 0.157(8) 0.080(5) 0.063(5) 0.003(4) 0.020(5) 0.030(5)
C9 0.092(6) 0.099(7) 0.059(5) 0.017(5) 0.026(4) 0.035(5)
C09 0.243(14) 0.160(11) 0.150(10) 0.082(9) 0.010(9) 0.022(9)
C10 0.123(7) 0.067(5) 0.045(4) 0.012(4) 0.023(4) 0.021(5)
C010 0.087(7) 0.164(10) 0.169(11) -0.079(9) 0.008(7) 0.022(6)
C11 0.109(6) 0.052(5) 0.057(5) -0.003(4) 0.022(4) 0.003(5)
C011 0.168(11) 0.308(17) 0.129(10) -0.015(11) -0.022(8) 0.045(11)
C12 0.104(7) 0.075(6) 0.070(5) 0.002(4) 0.007(4) 0.006(5)
C012 0.145(8) 0.084(7) 0.242(13) -0.022(7) 0.089(8) 0.014(6)
C13 0.092(6) 0.099(7) 0.083(6) -0.001(5) 0.028(5) -0.011(5)
C14 0.121(8) 0.076(6) 0.082(6) -0.008(5) 0.049(6) -0.003(6)
C15 0.110(7) 0.094(6) 0.119(7) 0.010(5) 0.004(5) -0.009(5)
C16 0.136(8) 0.138(8) 0.102(7) 0.005(6) 0.005(6) 0.042(7)
C17 0.187(9) 0.077(6) 0.101(7) -0.007(5) 0.053(6) 0.011(6)
C18 0.122(6) 0.087(6) 0.057(5) -0.005(4) 0.023(4) 0.012(5)
C19 0.109(6) 0.058(5) 0.064(5) -0.009(4) 0.030(4) 0.004(4)
C20 0.155(8) 0.058(5) 0.076(6) -0.002(4) 0.044(5) 0.008(5)
C21 0.216(11) 0.071(7) 0.093(7) -0.029(5) 0.070(7) -0.014(6)
C22 0.147(8) 0.067(6) 0.130(8) -0.002(6) 0.063(6) 0.003(5)
C23 0.118(6) 0.069(5) 0.081(6) 0.010(5) 0.032(5) 0.008(5)
C24 0.079(5) 0.052(4) 0.065(5) -0.004(4) 0.019(4) 0.009(3)
C25 0.090(5) 0.072(5) 0.052(5) -0.004(5) 0.012(4) -0.018(4)
C26 0.070(5) 0.078(6) 0.068(5) -0.013(5) 0.028(4) -0.010(4)
C27 0.053(4) 0.073(5) 0.076(5) -0.013(4) 0.002(4) -0.006(4)
C28 0.093(6) 0.061(5) 0.099(6) -0.022(5) -0.007(5) 0.014(4)
C29 0.129(7) 0.085(6) 0.129(8) -0.069(6) -0.033(6) 0.035(5)
C30 0.230(12) 0.066(6) 0.186(11) -0.066(7) -0.103(9) 0.067(7)
C31 0.176(9) 0.105(7) 0.117(7) -0.055(6) -0.080(7) 0.064(7)
C32 0.087(5) 0.069(5) 0.076(5) -0.014(4) -0.021(4) 0.016(4)
C33 0.101(5) 0.055(4) 0.065(5) -0.003(4) -0.013(4) 0.017(4)
C34 0.062(4) 0.055(4) 0.049(4) -0.007(3) -0.004(3) 0.014(4)
C35 0.069(4) 0.052(4) 0.049(4) 0.001(3) -0.010(3) 0.012(4)
C36 0.071(5) 0.060(4) 0.049(4) 0.014(3) -0.011(3) 0.003(4)
C37 0.096(6) 0.055(5) 0.045(4) 0.008(3) 0.001(4) 0.011(4)
C38 0.076(5) 0.080(6) 0.068(5) 0.000(4) 0.016(4) -0.001(4)
C39 0.088(5) 0.058(5) 0.059(4) 0.020(4) -0.009(4) -0.011(4)
C40 0.078(5) 0.111(6) 0.080(5) -0.014(5) 0.011(4) 0.001(4)
C41 0.131(7) 0.065(5) 0.109(7) -0.020(5) 0.023(5) 0.003(5)
C42 0.105(6) 0.098(6) 0.100(6) -0.004(5) 0.008(5) -0.006(5)
C43 0.091(5) 0.052(4) 0.059(4) 0.009(3) -0.012(4) 0.003(4)
C44 0.070(4) 0.065(5) 0.055(4) 0.007(4) -0.011(4) -0.001(4)
C45 0.109(7) 0.078(6) 0.108(7) 0.013(5) -0.027(5) -0.009(5)
C46 0.108(7) 0.107(7) 0.108(7) 0.018(6) -0.036(5) -0.014(6)
C47 0.086(6) 0.107(7) 0.102(7) -0.023(6) -0.025(5) -0.019(5)
C48 0.070(5) 0.072(5) 0.088(6) 0.000(4) 0.015(4) 0.012(4)
C49 0.051(4) 0.056(4) 0.073(5) 0.001(4) -0.003(3) -0.003(3)
C50 0.064(5) 0.068(5) 0.066(5) 0.013(4) 0.005(4) -0.001(4)
C51 0.062(5) 0.082(6) 0.085(6) 0.039(5) 0.014(4) 0.006(5)
C52 0.090(6) 0.057(5) 0.078(5) 0.022(4) 0.005(4) -0.006(4)
C53 0.090(6) 0.080(6) 0.094(6) 0.016(5) 0.007(5) -0.029(5)
C54 0.130(8) 0.061(6) 0.132(8) -0.005(5) 0.016(6) -0.009(6)
C55 0.120(8) 0.067(6) 0.121(7) 0.002(5) 0.017(6) 0.026(5)
C56 0.084(5) 0.072(6) 0.102(6) 0.014(5) 0.016(4) 0.011(4)
C57 0.091(6) 0.055(4) 0.078(5) 0.008(4) 0.008(4) 0.001(4)
C58 0.067(5) 0.089(6) 0.084(5) -0.015(4) 0.014(4) -0.009(4)
C59 0.075(5) 0.055(5) 0.064(5) 0.006(4) 0.028(4) -0.006(4)
C60 0.053(4) 0.060(5) 0.075(5) 0.005(4) 0.017(4) 0.000(3)
C61 0.062(4) 0.061(5) 0.052(4) -0.008(4) 0.015(3) -0.004(3)
C62 0.067(5) 0.075(5) 0.059(5) -0.016(4) 0.021(4) 0.003(4)
C63 0.079(5) 0.088(6) 0.061(5) 0.012(5) 0.019(4) 0.001(4)
C64 0.086(5) 0.079(6) 0.062(5) 0.005(5) 0.020(4) -0.011(4)
C65 0.099(6) 0.069(5) 0.116(7) 0.005(5) -0.001(5) -0.001(4)
C66 0.114(6) 0.074(5) 0.075(5) 0.020(4) 0.001(4) 0.005(4)
C67 0.134(7) 0.084(6) 0.089(6) -0.002(5) 0.012(5) -0.030(5)
C68 0.073(4) 0.062(4) 0.067(4) -0.009(4) 0.025(3) 0.005(3)
C69 0.072(5) 0.074(5) 0.063(4) -0.010(4) 0.003(4) -0.002(4)
C70 0.053(5) 0.121(7) 0.105(6) -0.036(5) 0.013(4) -0.014(5)
C71 0.067(6) 0.144(9) 0.148(9) -0.024(7) 0.010(6) 0.004(6)
C72 0.089(7) 0.113(7) 0.143(8) -0.049(6) 0.015(6) -0.016(6)
C73 0.092(6) 0.089(6) 0.102(6) -0.021(5) -0.006(5) 0.000(5)
C74 0.077(5) 0.063(5) 0.064(5) -0.018(4) -0.004(4) 0.000(4)
C75 0.068(5) 0.091(6) 0.065(5) -0.007(5) -0.005(4) 0.023(5)
N1 0.183(8) 0.067(6) 0.203(10) 0.010(6) 0.022(7) 0.037(5)
N2 0.092(6) 0.106(6) 0.229(10) 0.035(7) 0.032(6) -0.021(5)
N3 0.087(6) 0.148(8) 0.137(7) -0.028(6) 0.014(5) -0.017(6)
N4 0.104(5) 0.070(4) 0.075(4) -0.014(4) 0.017(4) 0.013(4)

loop_
_atom_type_symbol
_atom_type_description
_atom_type_scat_dispersion_real
_atom_type_scat_dispersion_imag
_atom_type_scat_source
C C 0.0033 0.0016 'International Tables Vol C Tables 4.2.6.8 and 6.1.1.4'
H H 0.0000 0.0000 'International Tables Vol C Tables 4.2.6.8 and 6.1.1.4'
N N 0.0061 0.0033 'International Tables Vol C Tables 4.2.6.8 and 6.1.1.4'
O O 0.0106 0.0060 'International Tables Vol C Tables 4.2.6.8 and 6.1.1.4'
S S 0.1246 0.1234 'International Tables Vol C Tables 4.2.6.8 and 6.1.1.4'
Mn Mn 0.3368 0.7283 'International Tables Vol C Tables 4.2.6.8 and 6.1.1.4'

loop_
_geom_angle_atom_site_label_1
_geom_angle_atom_site_label_2
_geom_angle_atom_site_label_3
_geom_angle
_geom_angle_site_symmetry_1
_geom_angle_site_symmetry_3
_geom_angle_publ_flag
C7 S1 C8 101.0(3) . . ?
C44 S4 C43 101.4(3) . . ?
C57 S5 C58 102.7(3) . . ?
C32 S6 C33 103.1(3) . . ?
C69 S7 C68 100.9(3) . . ?
C19 S8 C18 102.5(3) . . ?
C01 O01 Mn1 125.7(8) . . ?
C1 O1 Mn2 140.3(5) . 2_545 ?
C1 O2 Mn1 128.4(5) . 2_545 ?
C04 O02 Mn1 129.4(10) . . ?
C25 O3 Mn3 95.4(4) . . ?
C07 O03 Mn3 122.3(9) . . ?
C010 O04 Mn3 148.0(6) . . ?
C25 O4 Mn2 156.9(5) . . ?
C25 O4 Mn3 89.8(5) . . ?
Mn2 O4 Mn3 99.3(2) . . ?
C26 O5 Mn2 149.9(4) . . ?
C26 O5 Mn1 88.4(4) . . ?
Mn2 O5 Mn1 105.39(17) . . ?
C26 O6 Mn1 90.7(4) . . ?
C50 O7 Mn3 127.2(4) . 2 ?
C50 O8 Mn2 137.2(5) . 2 ?
C51 O9 Mn2 158.5(5) . 2 ?
C51 O10 Mn3 99.6(5) . 2 ?
C75 O11 Mn1 126.2(5) . . ?
C75 O12 Mn2 145.1(5) . . ?
O2 Mn1 O11 99.91(19) 2 . ?
O2 Mn1 O01 94.6(2) 2 . ?
O11 Mn1 O01 85.2(2) . . ?
O2 Mn1 O02 87.1(2) 2 . ?
O11 Mn1 O02 166.7(3) . . ?
O01 Mn1 O02 83.0(3) . . ?
O2 Mn1 O6 156.32(19) 2 . ?
O11 Mn1 O6 94.62(18) . . ?
O01 Mn1 O6 105.2(2) . . ?
O02 Mn1 O6 82.7(2) . . ?
O2 Mn1 O5 101.69(18) 2 . ?
O11 Mn1 O5 95.16(16) . . ?
O01 Mn1 O5 163.3(2) . . ?
O02 Mn1 O5 94.5(3) . . ?
O6 Mn1 O5 58.15(15) . . ?
O2 Mn1 C26 129.1(2) 2 . ?
O11 Mn1 C26 97.37(18) . . ?
O01 Mn1 C26 134.5(3) . . ?
O02 Mn1 C26 86.7(2) . . ?
O6 Mn1 C26 29.32(17) . . ?
O5 Mn1 C26 28.93(17) . . ?
O12 Mn2 O1 94.5(2) . 2 ?
O12 Mn2 O9 172.9(2) . 2_545 ?
O1 Mn2 O9 91.0(2) 2 2_545 ?
O12 Mn2 O8 88.4(2) . 2_545 ?
O1 Mn2 O8 88.9(2) 2 2_545 ?
O9 Mn2 O8 87.30(18) 2_545 2_545 ?
O12 Mn2 O4 92.8(2) . . ?
O1 Mn2 O4 172.2(2) 2 . ?
O9 Mn2 O4 81.5(2) 2_545 . ?
O8 Mn2 O4 88.8(2) 2_545 . ?
O12 Mn2 O5 90.99(18) . . ?
O1 Mn2 O5 86.75(18) 2 . ?
O9 Mn2 O5 93.78(17) 2_545 . ?
O8 Mn2 O5 175.50(18) 2_545 . ?
O4 Mn2 O5 95.67(18) . . ?
O04 Mn3 O7 96.89(19) . 2_545 ?
O04 Mn3 O3 98.8(2) . . ?
O7 Mn3 O3 148.07(19) 2_545 . ?
O04 Mn3 O10 85.4(2) . 2_545 ?
O7 Mn3 O10 109.06(19) 2_545 2_545 ?
O3 Mn3 O10 99.77(18) . 2_545 ?
O04 Mn3 O4 152.9(2) . . ?
O7 Mn3 O4 101.97(18) 2_545 . ?
O3 Mn3 O4 55.62(17) . . ?
O10 Mn3 O4 106.2(2) 2_545 . ?
O04 Mn3 O03 86.7(2) . . ?
O7 Mn3 O03 78.3(2) 2_545 . ?
O3 Mn3 O03 75.0(2) . . ?
O10 Mn3 O03 169.8(3) 2_545 . ?
O4 Mn3 O03 78.3(2) . . ?
O2 C1 O1 124.8(7) . . ?
O2 C1 C2 122.0(7) . . ?
O1 C1 C2 113.2(8) . . ?
O01 C01 N1 129.7(13) . . ?
C7 C2 C3 119.8(7) . . ?
C7 C2 C1 120.9(7) . . ?
C3 C2 C1 119.3(7) . . ?
C4 C3 C2 120.4(7) . . ?
C3 C4 C5 120.8(8) . . ?
O02 C04 N2 132.5(17) . . ?
C6 C5 C4 119.5(8) . . ?
C5 C6 C7 122.4(8) . . ?
C2 C7 C6 117.1(7) . . ?
C2 C7 S1 121.1(6) . . ?
C6 C7 S1 121.8(6) . . ?
N3 C07 O03 120.5(14) . . ?
C9 C8 S1 107.4(5) . . ?
C14 C9 C10 121.9(7) . . ?
C14 C9 C8 121.5(9) . . ?
C10 C9 C8 116.6(8) . . ?
C11 C10 C9 115.9(8) . . ?
C11 C10 C15 121.1(7) . . ?
C9 C10 C15 123.0(8) . . ?
N4 C010 O04 128.8(11) . . ?
C12 C11 C10 120.9(7) . . ?
C12 C11 C18 120.2(8) . . ?
C10 C11 C18 118.9(8) . . ?
C13 C12 C11 121.9(8) . . ?
C13 C12 C16 116.4(9) . . ?
C11 C12 C16 121.7(8) . . ?
C12 C13 C14 120.0(8) . . ?
C9 C14 C13 119.3(8) . . ?
C9 C14 C17 121.5(9) . . ?
C13 C14 C17 119.2(9) . . ?
C11 C18 S8 107.1(4) . . ?
C20 C19 C24 118.1(6) . . ?
C20 C19 S8 121.5(6) . . ?
C24 C19 S8 120.3(5) . . ?
C21 C20 C19 121.9(7) . . ?
C22 C21 C20 119.4(8) . . ?
C21 C22 C23 120.9(8) . . ?
C24 C23 C22 119.7(7) . . ?
C23 C24 C19 119.9(6) . . ?
C23 C24 C25 114.8(7) . . ?
C19 C24 C25 125.4(6) . . ?
O4 C25 O3 119.0(7) . . ?
O4 C25 C24 121.4(8) . . ?
O3 C25 C24 119.6(7) . . ?
O5 C26 O6 122.4(7) . . ?
O5 C26 C27 118.9(6) . . ?
O6 C26 C27 118.7(7) . . ?
O5 C26 Mn1 62.7(4) . . ?
O6 C26 Mn1 60.0(4) . . ?
C27 C26 Mn1 174.1(4) . . ?
C28 C27 C32 120.8(7) . . ?
C28 C27 C26 115.8(7) . . ?
C32 C27 C26 123.4(6) . . ?
C29 C28 C27 119.8(7) . . ?
C30 C29 C28 119.8(7) . . ?
C29 C30 C31 121.1(9) . . ?
C30 C31 C32 121.8(8) . . ?
C31 C32 C27 116.6(6) . . ?
C31 C32 S6 122.4(6) . . ?
C27 C32 S6 120.9(5) . . ?
C34 C33 S6 107.2(4) . . ?
C35 C34 C39 119.5(6) . . ?
C35 C34 C33 123.0(6) . . ?
C39 C34 C33 117.5(6) . . ?
C34 C35 C36 120.6(6) . . ?
C34 C35 C40 120.3(6) . . ?
C36 C35 C40 119.0(6) . . ?
C35 C36 C37 120.8(6) . . ?
C35 C36 C43 121.5(6) . . ?
C37 C36 C43 117.7(6) . . ?
C38 C37 C36 117.5(6) . . ?
C38 C37 C41 120.9(7) . . ?
C36 C37 C41 121.6(7) . . ?
C37 C38 C39 121.4(6) . . ?
C34 C39 C38 120.1(6) . . ?
C34 C39 C42 123.6(7) . . ?
C38 C39 C42 116.3(7) . . ?
C36 C43 S4 107.6(4) . . ?
C45 C44 C49 117.7(6) . . ?
C45 C44 S4 122.7(6) . . ?
C49 C44 S4 119.5(5) . . ?
C46 C45 C44 124.6(8) . . ?
C45 C46 C47 118.4(8) . . ?
C48 C47 C46 118.1(7) . . ?
C47 C48 C49 123.4(7) . . ?
C48 C49 C44 117.6(6) . . ?
C48 C49 C50 116.6(6) . . ?
C44 C49 C50 125.8(6) . . ?
O8 C50 O7 124.7(7) . . ?
O8 C50 C49 117.7(7) . . ?
O7 C50 C49 117.5(6) . . ?
O9 C51 O10 120.3(8) . . ?
O9 C51 C52 119.4(9) . . ?
O10 C51 C52 120.3(7) . . ?
C53 C52 C57 117.5(7) . . ?
C53 C52 C51 117.5(7) . . ?
C57 C52 C51 125.1(7) . . ?
C54 C53 C52 122.5(7) . . ?
C55 C54 C53 119.4(8) . . ?
C54 C55 C56 119.9(8) . . ?
C55 C56 C57 122.4(8) . . ?
C56 C57 C52 118.3(7) . . ?
C56 C57 S5 121.7(6) . . ?
C52 C57 S5 119.6(6) . . ?
C59 C58 S5 107.0(4) . . ?
C64 C59 C60 120.7(7) . . ?
C64 C59 C58 118.8(7) . . ?
C60 C59 C58 120.5(7) . . ?
C59 C60 C61 120.0(7) . . ?
C59 C60 C65 121.9(6) . . ?
C61 C60 C65 118.0(7) . . ?
C62 C61 C60 119.1(6) . . ?
C62 C61 C68 118.6(6) . . ?
C60 C61 C68 122.3(7) . . ?
C61 C62 C63 119.1(7) . . ?
C61 C62 C66 121.5(6) . . ?
C63 C62 C66 119.3(7) . . ?
C64 C63 C62 121.6(7) . . ?
C59 C64 C63 119.3(7) . . ?
C59 C64 C67 121.6(7) . . ?
C63 C64 C67 119.1(7) . . ?
C61 C68 S7 111.2(4) . . ?
C70 C69 C74 118.4(6) . . ?
C70 C69 S7 122.8(6) . . ?
C74 C69 S7 118.8(5) . . ?
C69 C70 C71 122.0(7) . . ?
C72 C71 C70 119.6(8) . . ?
C73 C72 C71 120.1(8) . . ?
C72 C73 C74 122.0(8) . . ?
C73 C74 C69 118.0(7) . . ?
C73 C74 C75 118.9(7) . . ?
C69 C74 C75 123.1(6) . . ?
O11 C75 O12 126.1(7) . . ?
O11 C75 C74 120.3(7) . . ?
O12 C75 C74 113.6(8) . . ?
C01 N1 C02 118.1(11) . . ?
C01 N1 C03 122.6(12) . . ?
C02 N1 C03 118.9(9) . . ?
C04 N2 C06 121.0(12) . . ?
C04 N2 C05 122.3(12) . . ?
C06 N2 C05 114.9(9) . . ?
C07 N3 C08 116.1(11) . . ?
C07 N3 C09 121.6(11) . . ?
C08 N3 C09 122.2(9) . . ?
C010 N4 C012 127.2(9) . . ?
C010 N4 C011 117.9(8) . . ?
C012 N4 C011 112.4(8) . . ?

loop_
_geom_bond_atom_site_label_1
_geom_bond_atom_site_label_2
_geom_bond_distance
_geom_bond_site_symmetry_2
_geom_bond_publ_flag
S1 C7 1.773(7) . ?
S1 C8 1.819(7) . ?
S4 C44 1.757(7) . ?
S4 C43 1.819(6) . ?
S5 C57 1.784(7) . ?
S5 C58 1.837(6) . ?
S6 C32 1.781(7) . ?
S6 C33 1.843(6) . ?
S7 C69 1.782(7) . ?
S7 C68 1.815(6) . ?
S8 C19 1.750(7) . ?
S8 C18 1.839(6) . ?
O01 C01 1.159(13) . ?
O01 Mn1 2.172(6) . ?
O1 C1 1.283(8) . ?
O1 Mn2 2.127(5) 2_545 ?
O2 C1 1.214(8) . ?
O2 Mn1 2.097(5) 2_545 ?
O02 C04 1.141(17) . ?
O02 Mn1 2.202(7) . ?
O3 C25 1.264(8) . ?
O3 Mn3 2.230(5) . ?
O03 C07 1.370(12) . ?
O03 Mn3 2.418(7) . ?
O04 C010 1.259(10) . ?
O04 Mn3 2.085(5) . ?
O4 C25 1.231(8) . ?
O4 Mn2 2.196(5) . ?
O4 Mn3 2.370(5) . ?
O5 C26 1.259(8) . ?
O5 Mn2 2.228(4) . ?
O5 Mn1 2.314(4) . ?
O6 C26 1.274(7) . ?
O6 Mn1 2.254(4) . ?
O7 C50 1.269(7) . ?
O7 Mn3 2.100(5) 2 ?
O8 C50 1.233(7) . ?
O8 Mn2 2.147(5) 2 ?
O9 C51 1.225(8) . ?
O9 Mn2 2.129(6) 2 ?
O10 C51 1.269(8) . ?
O10 Mn3 2.285(5) 2 ?
O11 C75 1.235(8) . ?
O11 Mn1 2.114(5) . ?
O12 C75 1.250(8) . ?
O12 Mn2 2.079(5) . ?
Mn1 O2 2.097(5) 2 ?
Mn1 C26 2.602(8) . ?
Mn2 O1 2.127(5) 2 ?
Mn2 O9 2.129(6) 2_545 ?
Mn2 O8 2.147(5) 2_545 ?
Mn3 O7 2.100(5) 2_545 ?
Mn3 O10 2.285(5) 2_545 ?
C1 C2 1.494(9) . ?
C01 N1 1.327(12) . ?
C2 C7 1.368(9) . ?
C2 C3 1.410(9) . ?
C02 N1 1.505(13) . ?
C3 C4 1.346(10) . ?
C03 N1 1.525(16) . ?
C4 C5 1.366(11) . ?
C04 N2 1.359(13) . ?
C5 C6 1.338(10) . ?
C05 N2 1.538(13) . ?
C6 C7 1.417(10) . ?
C06 N2 1.478(12) . ?
C07 N3 1.303(15) . ?
C08 N3 1.446(12) . ?
C8 C9 1.560(10) . ?
C9 C14 1.372(10) . ?
C9 C10 1.445(10) . ?
C09 N3 1.525(12) . ?
C10 C11 1.427(9) . ?
C10 C15 1.508(10) . ?
C010 N4 1.226(10) . ?
C11 C12 1.371(9) . ?
C11 C18 1.505(9) . ?
C011 N4 1.594(13) . ?
C12 C13 1.369(10) . ?
C12 C16 1.536(10) . ?
C012 N4 1.447(10) . ?
C13 C14 1.408(11) . ?
C14 C17 1.553(10) . ?
C19 C20 1.393(9) . ?
C19 C24 1.413(9) . ?
C20 C21 1.377(9) . ?
C21 C22 1.368(11) . ?
C22 C23 1.398(10) . ?
C23 C24 1.388(8) . ?
C24 C25 1.479(9) . ?
C26 C27 1.538(9) . ?
C27 C28 1.390(9) . ?
C27 C32 1.399(8) . ?
C28 C29 1.384(10) . ?
C29 C30 1.339(11) . ?
C30 C31 1.371(10) . ?
C31 C32 1.391(9) . ?
C33 C34 1.483(8) . ?
C34 C35 1.362(8) . ?
C34 C39 1.368(8) . ?
C35 C36 1.398(8) . ?
C35 C40 1.509(8) . ?
C36 C37 1.418(8) . ?
C36 C43 1.535(8) . ?
C37 C38 1.348(8) . ?
C37 C41 1.520(8) . ?
C38 C39 1.432(9) . ?
C39 C42 1.577(9) . ?
C44 C45 1.389(9) . ?
C44 C49 1.412(8) . ?
C45 C46 1.359(10) . ?
C46 C47 1.406(10) . ?
C47 C48 1.388(9) . ?
C48 C49 1.402(9) . ?
C49 C50 1.481(9) . ?
C51 C52 1.467(10) . ?
C52 C53 1.391(9) . ?
C52 C57 1.403(9) . ?
C53 C54 1.356(10) . ?
C54 C55 1.355(11) . ?
C55 C56 1.357(9) . ?
C56 C57 1.374(9) . ?
C58 C59 1.501(9) . ?
C59 C64 1.364(9) . ?
C59 C60 1.392(9) . ?
C60 C61 1.398(8) . ?
C60 C65 1.518(9) . ?
C61 C62 1.388(8) . ?
C61 C68 1.476(8) . ?
C62 C63 1.391(9) . ?
C62 C66 1.552(9) . ?
C63 C64 1.374(9) . ?
C64 C67 1.561(9) . ?
C69 C70 1.355(8) . ?
C69 C74 1.433(8) . ?
C70 C71 1.403(10) . ?
C71 C72 1.360(11) . ?
C72 C73 1.358(10) . ?
C73 C74 1.399(9) . ?
C74 C75 1.503(9) . ?
